data_7105288
loop_
_publ_author_name
'Tsukuda, Toshiaki'
'Kawase, Marina'
'Dairiki, Ayumi'
'Matsumoto, Kenji'
'Tsubomura, Taro'

_publ_section_title
;
 Brilliant reversible luminescent mechanochromism of silver(I)
 complexes containing o-bis(diphenylphosphino)benzene and
 phosphinesulfide.
;
_journal_issue 11
_journal_name_full 'Chemical communications (Cambridge, England)'
_journal_page_first 1905
_journal_page_last 1907
_journal_paper_doi 10.1039/b921111j
_journal_volume 46
_journal_year 2010
_chemical_formula_moiety 'C54 H44 Ag N P4 S2 '
_chemical_formula_sum 'C54 H44 Ag N P4 S2'
_chemical_formula_weight 1002.83
_space_group_IT_number 14
_symmetry_cell_setting monoclinic
_symmetry_Int_Tables_number 14
_symmetry_space_group_name_Hall '-P 2ybc'
_symmetry_space_group_name_H-M 'P 1 21/c 1'
_cell_angle_alpha 90.0000
_cell_angle_beta 96.9720(10)
_cell_angle_gamma 90.0000
_cell_formula_units_Z 4
_cell_length_a 19.6934(10)
_cell_length_b 9.5780(5)
_cell_length_c 25.6866(15)
_cell_measurement_reflns_used 7903
_cell_measurement_temperature 123.1
_cell_measurement_theta_max 27.5
_cell_measurement_theta_min 3.0
_cell_volume 4809.3(4)
_computing_cell_refinement CrystalClear
_computing_data_collection CrystalClear
_computing_data_reduction CrystalStructure
_computing_publication_material 'CrystalStructure 3.8'
_computing_structure_refinement SHELXL
_computing_structure_solution SIR2004
_diffrn_ambient_temperature 123.1
_diffrn_detector_area_resol_mean 7.31
_diffrn_measured_fraction_theta_full 0.979
_diffrn_measured_fraction_theta_max 0.979
_diffrn_measurement_device_type 'Rigaku Saturn'
_diffrn_measurement_method \w
_diffrn_radiation_type 'Mo K\a'
_diffrn_radiation_wavelength 0.71070
_diffrn_reflns_av_R_equivalents 0.0501
_diffrn_reflns_av_sigmaI/netI 0.0472
_diffrn_reflns_limit_h_max 25
_diffrn_reflns_limit_h_min -25
_diffrn_reflns_limit_k_max 11
_diffrn_reflns_limit_k_min -12
_diffrn_reflns_limit_l_max 33
_diffrn_reflns_limit_l_min -33
_diffrn_reflns_number 43850
_diffrn_reflns_theta_full 27.48
_diffrn_reflns_theta_max 27.48
_exptl_absorpt_coefficient_mu 0.675
_exptl_absorpt_correction_T_max 0.9479
_exptl_absorpt_correction_T_min 0.7736
_exptl_absorpt_correction_type numerical
_exptl_absorpt_process_details
;
Higashi, T. (1999). Program for Absorption Correction.
Rigaku Corporation, Tokyo, Japan.
;
_exptl_crystal_colour colorless
_exptl_crystal_density_diffrn 1.385
_exptl_crystal_density_method 'not measured'
_exptl_crystal_description prism
_exptl_crystal_F_000 2056.00
_exptl_crystal_size_max 0.40
_exptl_crystal_size_mid 0.15
_exptl_crystal_size_min 0.08
_refine_diff_density_max 1.169
_refine_diff_density_min -0.434
_refine_diff_density_rms 0.087
_refine_ls_extinction_method none
_refine_ls_goodness_of_fit_ref 1.285
_refine_ls_hydrogen_treatment refall
_refine_ls_number_parameters 560
_refine_ls_number_reflns 10810
_refine_ls_restrained_S_all 1.285
_refine_ls_R_factor_all 0.0707
_refine_ls_R_factor_gt 0.0633
_refine_ls_shift/su_max 0.0010
_refine_ls_structure_factor_coef Fsqd
_refine_ls_weighting_details 'w = 1/[\s^2^(Fo^2^)+(0.0148P)^2^+9.5255P] where P=(Fo^2^+2Fc^2^)/3'
_refine_ls_weighting_scheme calc
_refine_ls_wR_factor_gt 0.1002
_refine_ls_wR_factor_ref 0.1024
_reflns_number_gt 10122
_reflns_number_total 10810
_reflns_threshold_expression F^2^>2.0\s(F^2^)
_cod_data_source_file b921111j.txt
_cod_data_source_block '__AgdppbzdppaS2greenemissive'
_cod_original_formula_sum 'C54 H44 Ag N P4 S2 '
_cod_database_code 7105288

loop_
_symmetry_equiv_pos_site_id
_symmetry_equiv_pos_as_xyz
1 +X,+Y,+Z
2 -X,1/2+Y,1/2-Z
3 -X,-Y,-Z
4 +X,1/2-Y,1/2+Z

loop_
_atom_site_label
_atom_site_type_symbol
_atom_site_fract_x
_atom_site_fract_y
_atom_site_fract_z
_atom_site_U_iso_or_equiv
_atom_site_adp_type
_atom_site_occupancy
_atom_site_symmetry_multiplicity
_atom_site_calc_flag
_atom_site_refinement_flags
_atom_site_disorder_assembly
_atom_site_disorder_group
Ag(1) Ag 0.747045(13) 0.17891(3) 0.583398(10) 0.01995(7) Uani 1.00 1 d . . .
S(1) S 0.66701(5) 0.00677(10) 0.62002(3) 0.0240(2) Uani 1.00 1 d . . .
S(2) S 0.78671(5) 0.36121(10) 0.65190(4) 0.0233(2) Uani 1.00 1 d . . .
P(1) P 0.68118(5) 0.07871(9) 0.69390(3) 0.01820(18) Uani 1.00 1 d . . .
P(2) P 0.69837(5) 0.37537(9) 0.68229(3) 0.01805(18) Uani 1.00 1 d . . .
P(3) P 0.72101(4) 0.24404(10) 0.48918(3) 0.01822(18) Uani 1.00 1 d . . .
P(4) P 0.85254(4) 0.07651(10) 0.55379(3) 0.01708(18) Uani 1.00 1 d . . .
N(1) N 0.66485(15) 0.2387(3) 0.70426(11) 0.0211(6) Uani 1.00 1 d . . .
C(1) C 0.76885(18) 0.0430(3) 0.72238(14) 0.0233(7) Uani 1.00 1 d . . .
C(2) C 0.8121(2) -0.0424(4) 0.69797(16) 0.0310(9) Uani 1.00 1 d . . .
C(3) C 0.8808(2) -0.0565(5) 0.7189(2) 0.0477(13) Uani 1.00 1 d . . .
C(4) C 0.9050(2) 0.0154(5) 0.7638(2) 0.0530(14) Uani 1.00 1 d . . .
C(5) C 0.8622(2) 0.0973(5) 0.7887(2) 0.0533(13) Uani 1.00 1 d . . .
C(6) C 0.7945(2) 0.1113(4) 0.76825(17) 0.0384(10) Uani 1.00 1 d . . .
C(7) C 0.62495(18) -0.0171(3) 0.73218(13) 0.0200(7) Uani 1.00 1 d . . .
C(8) C 0.60330(19) -0.1506(3) 0.71793(14) 0.0246(8) Uani 1.00 1 d . . .
C(9) C 0.55862(19) -0.2215(4) 0.74605(15) 0.0270(8) Uani 1.00 1 d . . .
C(10) C 0.5353(2) -0.1603(4) 0.78881(16) 0.0339(9) Uani 1.00 1 d . . .
C(11) C 0.5572(2) -0.0272(4) 0.80418(17) 0.0382(10) Uani 1.00 1 d . . .
C(12) C 0.6020(2) 0.0449(4) 0.77573(15) 0.0330(9) Uani 1.00 1 d . . .
C(13) C 0.70905(18) 0.4977(3) 0.73661(13) 0.0213(7) Uani 1.00 1 d . . .
C(14) C 0.6661(2) 0.4878(3) 0.77587(14) 0.0248(8) Uani 1.00 1 d . . .
C(15) C 0.6719(2) 0.5831(4) 0.81710(15) 0.0325(9) Uani 1.00 1 d . . .
C(16) C 0.7194(2) 0.6890(4) 0.81872(15) 0.0359(10) Uani 1.00 1 d . . .
C(17) C 0.7630(2) 0.6995(4) 0.78057(15) 0.0324(9) Uani 1.00 1 d . . .
C(18) C 0.7577(2) 0.6043(3) 0.73928(14) 0.0273(8) Uani 1.00 1 d . . .
C(19) C 0.63387(18) 0.4541(3) 0.63442(13) 0.0195(7) Uani 1.00 1 d . . .
C(20) C 0.63851(19) 0.5941(3) 0.62012(13) 0.0222(7) Uani 1.00 1 d . . .
C(21) C 0.5874(2) 0.6544(4) 0.58529(14) 0.0274(8) Uani 1.00 1 d . . .
C(22) C 0.53247(19) 0.5755(4) 0.56387(14) 0.0289(8) Uani 1.00 1 d . . .
C(23) C 0.52853(19) 0.4358(4) 0.57607(14) 0.0275(8) Uani 1.00 1 d . . .
C(24) C 0.57906(18) 0.3747(4) 0.61153(14) 0.0240(7) Uani 1.00 1 d . . .
C(25) C 0.72516(17) 0.4280(3) 0.47072(13) 0.0205(7) Uani 1.00 1 d . . .
C(26) C 0.67258(19) 0.5140(4) 0.48276(16) 0.0282(8) Uani 1.00 1 d . . .
C(27) C 0.6743(2) 0.6565(4) 0.47337(16) 0.0315(9) Uani 1.00 1 d . . .
C(28) C 0.7290(2) 0.7156(4) 0.45311(14) 0.0281(8) Uani 1.00 1 d . . .
C(29) C 0.7824(2) 0.6314(4) 0.44220(16) 0.0332(9) Uani 1.00 1 d . . .
C(30) C 0.78027(19) 0.4882(4) 0.45064(15) 0.0281(8) Uani 1.00 1 d . . .
C(31) C 0.64259(16) 0.1781(3) 0.45169(14) 0.0203(7) Uani 1.00 1 d . . .
C(32) C 0.61147(19) 0.0629(4) 0.47178(15) 0.0282(8) Uani 1.00 1 d . . .
C(33) C 0.5544(2) 0.0015(4) 0.44357(17) 0.0335(9) Uani 1.00 1 d . . .
C(34) C 0.52781(19) 0.0546(4) 0.39549(16) 0.0320(9) Uani 1.00 1 d . . .
C(35) C 0.55733(18) 0.1717(4) 0.37575(15) 0.0287(8) Uani 1.00 1 d . . .
C(36) C 0.61399(18) 0.2337(4) 0.40355(14) 0.0235(7) Uani 1.00 1 d . . .
C(37) C 0.78628(17) 0.1580(3) 0.45438(13) 0.0185(7) Uani 1.00 1 d . . .
C(38) C 0.77989(18) 0.1591(4) 0.39954(14) 0.0248(8) Uani 1.00 1 d . . .
C(39) C 0.82379(18) 0.0844(4) 0.37191(14) 0.0255(8) Uani 1.00 1 d . . .
C(40) C 0.87568(18) 0.0048(3) 0.39896(14) 0.0245(8) Uani 1.00 1 d . . .
C(41) C 0.88344(17) 0.0033(3) 0.45334(14) 0.0214(7) Uani 1.00 1 d . . .
C(42) C 0.83962(16) 0.0797(3) 0.48192(13) 0.0167(6) Uani 1.00 1 d . . .
C(43) C 0.92955(16) 0.1809(3) 0.57094(13) 0.0185(7) Uani 1.00 1 d . . .
C(44) C 0.96489(17) 0.2506(3) 0.53490(14) 0.0224(7) Uani 1.00 1 d . . .
C(45) C 1.02100(19) 0.3339(4) 0.55211(16) 0.0290(8) Uani 1.00 1 d . . .
C(46) C 1.04243(19) 0.3478(4) 0.60507(16) 0.0293(8) Uani 1.00 1 d . . .
C(47) C 1.0073(2) 0.2792(4) 0.64119(16) 0.0304(9) Uani 1.00 1 d . . .
C(48) C 0.95102(19) 0.1976(4) 0.62455(14) 0.0256(8) Uani 1.00 1 d . . .
C(49) C 0.87824(17) -0.1039(3) 0.56884(13) 0.0189(7) Uani 1.00 1 d . . .
C(50) C 0.94574(19) -0.1481(3) 0.58152(14) 0.0252(8) Uani 1.00 1 d . . .
C(51) C 0.9590(2) -0.2876(4) 0.59405(16) 0.0317(9) Uani 1.00 1 d . . .
C(52) C 0.9064(2) -0.3825(4) 0.59397(16) 0.0324(9) Uani 1.00 1 d . . .
C(53) C 0.8391(2) -0.3386(4) 0.58115(15) 0.0291(8) Uani 1.00 1 d . . .
C(54) C 0.82549(19) -0.1997(3) 0.56932(14) 0.0248(8) Uani 1.00 1 d . . .
H(1) H 0.7951 -0.0916 0.6670 0.037 Uiso 1.00 1 c R . .
H(2) H 0.9105 -0.1152 0.7022 0.057 Uiso 1.00 1 c R . .
H(3) H 0.9519 0.0080 0.7775 0.064 Uiso 1.00 1 c R . .
H(4) H 0.8791 0.1445 0.8202 0.064 Uiso 1.00 1 c R . .
H(5) H 0.7650 0.1684 0.7858 0.046 Uiso 1.00 1 c R . .
H(6) H 0.6193 -0.1941 0.6885 0.029 Uiso 1.00 1 c R . .
H(7) H 0.5440 -0.3130 0.7357 0.032 Uiso 1.00 1 c R . .
H(8) H 0.5043 -0.2089 0.8078 0.041 Uiso 1.00 1 c R . .
H(9) H 0.5417 0.0148 0.8341 0.046 Uiso 1.00 1 c R . .
H(10) H 0.6168 0.1362 0.7861 0.040 Uiso 1.00 1 c R . .
H(11) H 0.6327 0.4158 0.7744 0.030 Uiso 1.00 1 c R . .
H(12) H 0.6431 0.5752 0.8441 0.039 Uiso 1.00 1 c R . .
H(13) H 0.7223 0.7556 0.8463 0.043 Uiso 1.00 1 c R . .
H(14) H 0.7965 0.7714 0.7825 0.039 Uiso 1.00 1 c R . .
H(15) H 0.7874 0.6119 0.7129 0.033 Uiso 1.00 1 c R . .
H(16) H 0.6768 0.6483 0.6342 0.027 Uiso 1.00 1 c R . .
H(17) H 0.5903 0.7502 0.5762 0.033 Uiso 1.00 1 c R . .
H(18) H 0.4972 0.6176 0.5406 0.035 Uiso 1.00 1 c R . .
H(19) H 0.4914 0.3812 0.5603 0.033 Uiso 1.00 1 c R . .
H(20) H 0.5761 0.2786 0.6201 0.029 Uiso 1.00 1 c R . .
H(21) H 0.6350 0.4748 0.4976 0.034 Uiso 1.00 1 c R . .
H(22) H 0.6374 0.7137 0.4810 0.038 Uiso 1.00 1 c R . .
H(23) H 0.7300 0.8132 0.4467 0.034 Uiso 1.00 1 c R . .
H(24) H 0.8208 0.6716 0.4288 0.040 Uiso 1.00 1 c R . .
H(25) H 0.8170 0.4312 0.4426 0.034 Uiso 1.00 1 c R . .
H(26) H 0.6293 0.0259 0.5050 0.034 Uiso 1.00 1 c R . .
H(27) H 0.5336 -0.0774 0.4575 0.040 Uiso 1.00 1 c R . .
H(28) H 0.4895 0.0112 0.3760 0.038 Uiso 1.00 1 c R . .
H(29) H 0.5385 0.2095 0.3429 0.034 Uiso 1.00 1 c R . .
H(30) H 0.6336 0.3145 0.3899 0.028 Uiso 1.00 1 c R . .
H(31) H 0.7444 0.2126 0.3808 0.030 Uiso 1.00 1 c R . .
H(32) H 0.8186 0.0874 0.3347 0.031 Uiso 1.00 1 c R . .
H(33) H 0.9056 -0.0481 0.3803 0.029 Uiso 1.00 1 c R . .
H(34) H 0.9192 -0.0506 0.4717 0.026 Uiso 1.00 1 c R . .
H(35) H 0.9506 0.2412 0.4984 0.027 Uiso 1.00 1 c R . .
H(36) H 1.0447 0.3815 0.5273 0.035 Uiso 1.00 1 c R . .
H(37) H 1.0810 0.4041 0.6167 0.035 Uiso 1.00 1 c R . .
H(38) H 1.0221 0.2884 0.6776 0.036 Uiso 1.00 1 c R . .
H(39) H 0.9268 0.1526 0.6496 0.031 Uiso 1.00 1 c R . .
H(40) H 0.9824 -0.0835 0.5816 0.030 Uiso 1.00 1 c R . .
H(41) H 1.0049 -0.3177 0.6028 0.038 Uiso 1.00 1 c R . .
H(42) H 0.9161 -0.4775 0.6026 0.039 Uiso 1.00 1 c R . .
H(43) H 0.8026 -0.4037 0.5805 0.035 Uiso 1.00 1 c R . .
H(44) H 0.7794 -0.1696 0.5614 0.030 Uiso 1.00 1 c R . .

loop_
_atom_site_aniso_label
_atom_site_aniso_U_11
_atom_site_aniso_U_22
_atom_site_aniso_U_33
_atom_site_aniso_U_12
_atom_site_aniso_U_13
_atom_site_aniso_U_23
Ag(1) 0.02054(13) 0.02111(15) 0.01921(13) 0.00131(11) 0.00645(10) 0.00144(11)
S(1) 0.0278(4) 0.0246(5) 0.0209(4) -0.0069(3) 0.0082(3) -0.0032(3)
S(2) 0.0229(4) 0.0208(4) 0.0270(4) -0.0020(3) 0.0060(3) 0.0004(3)
P(1) 0.0218(4) 0.0152(4) 0.0183(4) -0.0017(3) 0.0053(3) 0.0004(3)
P(2) 0.0216(4) 0.0149(4) 0.0180(4) -0.0003(3) 0.0036(3) 0.0005(3)
P(3) 0.0164(4) 0.0208(4) 0.0176(4) 0.0040(3) 0.0029(3) 0.0014(3)
P(4) 0.0160(4) 0.0167(4) 0.0186(4) 0.0026(3) 0.0023(3) 0.0021(3)
N(1) 0.0257(15) 0.0154(15) 0.0235(15) -0.0025(12) 0.0085(12) 0.0005(12)
C(1) 0.0270(19) 0.0162(18) 0.0255(19) -0.0010(15) -0.0016(15) 0.0079(15)
C(2) 0.034(2) 0.031(2) 0.030(2) 0.0072(18) 0.0121(17) 0.0128(17)
C(3) 0.035(2) 0.055(3) 0.057(3) 0.017(2) 0.019(2) 0.035(2)
C(4) 0.036(2) 0.054(3) 0.063(3) -0.004(2) -0.016(2) 0.035(2)
C(5) 0.051(3) 0.043(3) 0.060(3) 0.005(2) -0.022(2) 0.006(2)
C(6) 0.041(2) 0.031(2) 0.039(2) 0.004(2) -0.0109(19) -0.0013(19)
C(7) 0.0230(17) 0.0166(18) 0.0206(17) -0.0010(14) 0.0027(14) 0.0038(14)
C(8) 0.0281(19) 0.023(2) 0.0227(18) 0.0004(15) 0.0040(15) -0.0014(15)
C(9) 0.0291(19) 0.023(2) 0.029(2) -0.0057(16) 0.0031(16) 0.0022(16)
C(10) 0.036(2) 0.030(2) 0.039(2) -0.0034(18) 0.0165(18) 0.0088(18)
C(11) 0.055(2) 0.027(2) 0.038(2) -0.002(2) 0.029(2) -0.0013(19)
C(12) 0.050(2) 0.022(2) 0.031(2) -0.0067(18) 0.0198(19) -0.0042(17)
C(13) 0.0289(19) 0.0169(18) 0.0174(17) 0.0016(15) -0.0001(14) 0.0006(14)
C(14) 0.034(2) 0.0198(19) 0.0204(18) 0.0022(16) 0.0014(15) -0.0001(15)
C(15) 0.046(2) 0.030(2) 0.0211(19) 0.0026(19) 0.0038(17) -0.0014(17)
C(16) 0.063(2) 0.024(2) 0.0183(18) -0.001(2) -0.0037(18) -0.0019(16)
C(17) 0.052(2) 0.019(2) 0.0244(19) -0.0084(18) -0.0025(18) 0.0016(16)
C(18) 0.038(2) 0.021(2) 0.0225(18) -0.0054(17) -0.0002(16) 0.0051(15)
C(19) 0.0259(18) 0.0181(18) 0.0153(16) 0.0037(15) 0.0053(13) -0.0025(13)
C(20) 0.0284(19) 0.0201(19) 0.0184(17) 0.0027(15) 0.0035(14) -0.0049(14)
C(21) 0.039(2) 0.021(2) 0.0229(18) 0.0087(17) 0.0059(16) 0.0008(15)
C(22) 0.0267(19) 0.037(2) 0.0229(19) 0.0146(17) 0.0020(15) -0.0014(17)
C(23) 0.0242(18) 0.036(2) 0.0218(18) 0.0005(17) 0.0009(14) -0.0027(16)
C(24) 0.0264(18) 0.024(2) 0.0229(18) -0.0021(15) 0.0070(15) -0.0019(15)
C(25) 0.0213(17) 0.0210(19) 0.0187(17) 0.0026(14) 0.0005(13) -0.0004(14)
C(26) 0.0258(19) 0.023(2) 0.038(2) 0.0009(16) 0.0136(16) -0.0022(17)
C(27) 0.029(2) 0.024(2) 0.043(2) 0.0048(16) 0.0096(17) -0.0031(18)
C(28) 0.036(2) 0.022(2) 0.0255(19) 0.0011(17) 0.0021(16) 0.0037(16)
C(29) 0.029(2) 0.036(2) 0.036(2) -0.0015(18) 0.0100(17) 0.0095(19)
C(30) 0.0245(19) 0.029(2) 0.032(2) 0.0056(16) 0.0085(16) 0.0052(17)
C(31) 0.0143(15) 0.0227(19) 0.0244(17) 0.0056(14) 0.0037(13) -0.0003(15)
C(32) 0.0244(19) 0.030(2) 0.030(2) 0.0015(16) 0.0032(15) 0.0036(17)
C(33) 0.030(2) 0.029(2) 0.042(2) -0.0044(17) 0.0071(18) -0.0010(19)
C(34) 0.0194(18) 0.035(2) 0.040(2) -0.0001(17) 0.0008(16) -0.0120(19)
C(35) 0.0230(18) 0.035(2) 0.0272(19) 0.0072(17) -0.0027(15) -0.0027(17)
C(36) 0.0207(17) 0.0227(19) 0.0266(19) 0.0027(15) 0.0010(14) -0.0006(15)
C(37) 0.0164(16) 0.0197(18) 0.0193(16) 0.0019(14) 0.0013(13) -0.0026(14)
C(38) 0.0217(17) 0.031(2) 0.0214(17) 0.0069(16) 0.0015(14) 0.0012(16)
C(39) 0.0255(18) 0.033(2) 0.0170(17) 0.0023(16) 0.0007(14) -0.0026(16)
C(40) 0.0224(18) 0.024(2) 0.0286(19) 0.0013(15) 0.0079(15) -0.0063(16)
C(41) 0.0176(16) 0.0184(18) 0.0284(19) 0.0021(14) 0.0043(14) 0.0019(15)
C(42) 0.0160(15) 0.0139(17) 0.0204(16) -0.0008(13) 0.0032(13) -0.0003(13)
C(43) 0.0146(15) 0.0152(17) 0.0255(17) 0.0042(13) 0.0019(13) 0.0017(14)
C(44) 0.0208(17) 0.0214(19) 0.0255(18) 0.0035(15) 0.0048(14) -0.0025(15)
C(45) 0.0232(18) 0.024(2) 0.041(2) -0.0023(16) 0.0101(16) -0.0038(18)
C(46) 0.0187(17) 0.023(2) 0.045(2) -0.0022(15) -0.0011(16) -0.0093(18)
C(47) 0.031(2) 0.027(2) 0.031(2) 0.0052(17) -0.0065(16) -0.0093(17)
C(48) 0.0267(19) 0.025(2) 0.0250(19) 0.0004(16) 0.0012(15) -0.0007(16)
C(49) 0.0200(16) 0.0181(18) 0.0191(16) 0.0034(14) 0.0040(13) 0.0033(14)
C(50) 0.0224(18) 0.022(2) 0.031(2) 0.0041(15) 0.0041(15) 0.0059(16)
C(51) 0.029(2) 0.028(2) 0.037(2) 0.0124(17) 0.0032(17) 0.0108(18)
C(52) 0.045(2) 0.018(2) 0.036(2) 0.0093(18) 0.0079(18) 0.0060(17)
C(53) 0.037(2) 0.019(2) 0.033(2) -0.0051(17) 0.0088(17) 0.0016(16)
C(54) 0.0224(18) 0.027(2) 0.0248(18) 0.0006(15) 0.0006(14) 0.0032(16)

loop_
_atom_type_symbol
_atom_type_description
_atom_type_scat_dispersion_real
_atom_type_scat_dispersion_imag
_atom_type_scat_source
C C 0.003 0.002
;
International Tables for Crystallography
(1992, Vol. C, Tables 4.2.6.8 and 6.1.1.4)
;
H H 0.000 0.000
;
International Tables for Crystallography
(1992, Vol. C, Table 6.1.1.4)
;
Ag Ag -0.897 1.101
;
International Tables for Crystallography
(1992, Vol. C, Tables 4.2.6.8 and 6.1.1.4)
;
P P 0.102 0.094
;
International Tables for Crystallography
(1992, Vol. C, Tables 4.2.6.8 and 6.1.1.4)
;
S S 0.125 0.123
;
International Tables for Crystallography
(1992, Vol. C, Tables 4.2.6.8 and 6.1.1.4)
;
N N 0.006 0.003
;
International Tables for Crystallography
(1992, Vol. C, Tables 4.2.6.8 and 6.1.1.4)
;

loop_
_geom_angle_atom_site_label_1
_geom_angle_atom_site_label_2
_geom_angle_atom_site_label_3
_geom_angle
_geom_angle_publ_flag
_geom_angle_site_symmetry_1
_geom_angle_site_symmetry_2
_geom_angle_site_symmetry_3
S(1) Ag(1) S(2) 110.06(3) yes . . .
S(1) Ag(1) P(3) 117.30(2) yes . . .
S(1) Ag(1) P(4) 115.75(3) yes . . .
S(2) Ag(1) P(3) 120.78(3) yes . . .
S(2) Ag(1) P(4) 106.52(3) yes . . .
P(3) Ag(1) P(4) 83.30(2) yes . . .
Ag(1) S(1) P(1) 96.09(4) yes . . .
Ag(1) S(2) P(2) 96.23(4) yes . . .
S(1) P(1) N(1) 118.70(11) yes . . .
S(1) P(1) C(1) 109.34(12) yes . . .
S(1) P(1) C(7) 108.34(11) yes . . .
N(1) P(1) C(1) 108.28(15) yes . . .
N(1) P(1) C(7) 104.27(16) yes . . .
C(1) P(1) C(7) 107.32(16) yes . . .
S(2) P(2) N(1) 119.93(12) yes . . .
S(2) P(2) C(13) 108.63(12) yes . . .
S(2) P(2) C(19) 109.50(12) yes . . .
N(1) P(2) C(13) 105.76(15) yes . . .
N(1) P(2) C(19) 107.06(15) yes . . .
C(13) P(2) C(19) 104.95(15) yes . . .
Ag(1) P(3) C(25) 118.85(11) yes . . .
Ag(1) P(3) C(31) 119.05(12) yes . . .
Ag(1) P(3) C(37) 106.57(10) yes . . .
C(25) P(3) C(31) 104.93(15) yes . . .
C(25) P(3) C(37) 104.42(16) yes . . .
C(31) P(3) C(37) 100.58(15) yes . . .
Ag(1) P(4) C(42) 106.33(10) yes . . .
Ag(1) P(4) C(43) 114.13(11) yes . . .
Ag(1) P(4) C(49) 121.72(11) yes . . .
C(42) P(4) C(43) 104.10(15) yes . . .
C(42) P(4) C(49) 103.29(15) yes . . .
C(43) P(4) C(49) 105.42(15) yes . . .
P(1) N(1) P(2) 128.9(2) yes . . .
P(1) C(1) C(2) 122.2(2) yes . . .
P(1) C(1) C(6) 118.8(2) yes . . .
C(2) C(1) C(6) 118.8(3) yes . . .
C(1) C(2) C(3) 120.1(3) yes . . .
C(2) C(3) C(4) 119.6(4) yes . . .
C(3) C(4) C(5) 120.5(4) yes . . .
C(4) C(5) C(6) 120.0(4) yes . . .
C(1) C(6) C(5) 120.9(4) yes . . .
P(1) C(7) C(8) 120.8(2) yes . . .
P(1) C(7) C(12) 120.0(2) yes . . .
C(8) C(7) C(12) 119.2(3) yes . . .
C(7) C(8) C(9) 120.7(3) yes . . .
C(8) C(9) C(10) 120.3(3) yes . . .
C(9) C(10) C(11) 119.9(3) yes . . .
C(10) C(11) C(12) 120.0(4) yes . . .
C(7) C(12) C(11) 119.9(3) yes . . .
P(2) C(13) C(14) 119.2(2) yes . . .
P(2) C(13) C(18) 121.6(2) yes . . .
C(14) C(13) C(18) 119.2(3) yes . . .
C(13) C(14) C(15) 120.2(3) yes . . .
C(14) C(15) C(16) 119.9(3) yes . . .
C(15) C(16) C(17) 120.7(3) yes . . .
C(16) C(17) C(18) 119.8(3) yes . . .
C(13) C(18) C(17) 120.2(3) yes . . .
P(2) C(19) C(20) 120.9(2) yes . . .
P(2) C(19) C(24) 120.1(2) yes . . .
C(20) C(19) C(24) 119.1(3) yes . . .
C(19) C(20) C(21) 120.2(3) yes . . .
C(20) C(21) C(22) 120.1(3) yes . . .
C(21) C(22) C(23) 120.3(3) yes . . .
C(22) C(23) C(24) 120.1(3) yes . . .
C(19) C(24) C(23) 120.2(3) yes . . .
P(3) C(25) C(26) 117.1(2) yes . . .
P(3) C(25) C(30) 124.1(2) yes . . .
C(26) C(25) C(30) 118.5(3) yes . . .
C(25) C(26) C(27) 120.7(3) yes . . .
C(26) C(27) C(28) 120.6(3) yes . . .
C(27) C(28) C(29) 119.2(3) yes . . .
C(28) C(29) C(30) 120.5(3) yes . . .
C(25) C(30) C(29) 120.6(3) yes . . .
P(3) C(31) C(32) 117.4(2) yes . . .
P(3) C(31) C(36) 123.8(2) yes . . .
C(32) C(31) C(36) 118.8(3) yes . . .
C(31) C(32) C(33) 120.4(3) yes . . .
C(32) C(33) C(34) 120.4(3) yes . . .
C(33) C(34) C(35) 119.7(3) yes . . .
C(34) C(35) C(36) 120.4(3) yes . . .
C(31) C(36) C(35) 120.3(3) yes . . .
P(3) C(37) C(38) 120.1(2) yes . . .
P(3) C(37) C(42) 121.0(2) yes . . .
C(38) C(37) C(42) 118.7(3) yes . . .
C(37) C(38) C(39) 121.8(3) yes . . .
C(38) C(39) C(40) 119.6(3) yes . . .
C(39) C(40) C(41) 119.6(3) yes . . .
C(40) C(41) C(42) 121.4(3) yes . . .
P(4) C(42) C(37) 121.2(2) yes . . .
P(4) C(42) C(41) 119.9(2) yes . . .
C(37) C(42) C(41) 118.9(3) yes . . .
P(4) C(43) C(44) 124.7(2) yes . . .
P(4) C(43) C(48) 116.3(2) yes . . .
C(44) C(43) C(48) 118.9(3) yes . . .
C(43) C(44) C(45) 120.3(3) yes . . .
C(44) C(45) C(46) 120.3(3) yes . . .
C(45) C(46) C(47) 119.7(3) yes . . .
C(46) C(47) C(48) 120.5(3) yes . . .
C(43) C(48) C(47) 120.3(3) yes . . .
P(4) C(49) C(50) 124.6(2) yes . . .
P(4) C(49) C(54) 116.0(2) yes . . .
C(50) C(49) C(54) 119.3(3) yes . . .
C(49) C(50) C(51) 119.4(3) yes . . .
C(50) C(51) C(52) 121.0(3) yes . . .
C(51) C(52) C(53) 119.6(3) yes . . .
C(52) C(53) C(54) 119.8(3) yes . . .
C(49) C(54) C(53) 120.9(3) yes . . .
C(1) C(2) H(1) 119.9 no . . .
C(3) C(2) H(1) 119.9 no . . .
C(2) C(3) H(2) 120.2 no . . .
C(4) C(3) H(2) 120.2 no . . .
C(3) C(4) H(3) 119.7 no . . .
C(5) C(4) H(3) 119.7 no . . .
C(4) C(5) H(4) 120.0 no . . .
C(6) C(5) H(4) 120.0 no . . .
C(1) C(6) H(5) 119.6 no . . .
C(5) C(6) H(5) 119.6 no . . .
C(7) C(8) H(6) 119.6 no . . .
C(9) C(8) H(6) 119.6 no . . .
C(8) C(9) H(7) 119.9 no . . .
C(10) C(9) H(7) 119.9 no . . .
C(9) C(10) H(8) 120.1 no . . .
C(11) C(10) H(8) 120.1 no . . .
C(10) C(11) H(9) 120.0 no . . .
C(12) C(11) H(9) 120.0 no . . .
C(7) C(12) H(10) 120.0 no . . .
C(11) C(12) H(10) 120.0 no . . .
C(13) C(14) H(11) 119.9 no . . .
C(15) C(14) H(11) 119.9 no . . .
C(14) C(15) H(12) 120.0 no . . .
C(16) C(15) H(12) 120.0 no . . .
C(15) C(16) H(13) 119.7 no . . .
C(17) C(16) H(13) 119.7 no . . .
C(16) C(17) H(14) 120.1 no . . .
C(18) C(17) H(14) 120.1 no . . .
C(13) C(18) H(15) 119.9 no . . .
C(17) C(18) H(15) 119.9 no . . .
C(19) C(20) H(16) 119.9 no . . .
C(21) C(20) H(16) 119.9 no . . .
C(20) C(21) H(17) 120.0 no . . .
C(22) C(21) H(17) 119.9 no . . .
C(21) C(22) H(18) 119.8 no . . .
C(23) C(22) H(18) 119.8 no . . .
C(22) C(23) H(19) 120.0 no . . .
C(24) C(23) H(19) 120.0 no . . .
C(19) C(24) H(20) 119.9 no . . .
C(23) C(24) H(20) 119.9 no . . .
C(25) C(26) H(21) 119.6 no . . .
C(27) C(26) H(21) 119.6 no . . .
C(26) C(27) H(22) 119.7 no . . .
C(28) C(27) H(22) 119.7 no . . .
C(27) C(28) H(23) 120.4 no . . .
C(29) C(28) H(23) 120.4 no . . .
C(28) C(29) H(24) 119.8 no . . .
C(30) C(29) H(24) 119.8 no . . .
C(25) C(30) H(25) 119.7 no . . .
C(29) C(30) H(25) 119.7 no . . .
C(31) C(32) H(26) 119.8 no . . .
C(33) C(32) H(26) 119.8 no . . .
C(32) C(33) H(27) 119.8 no . . .
C(34) C(33) H(27) 119.8 no . . .
C(33) C(34) H(28) 120.2 no . . .
C(35) C(34) H(28) 120.2 no . . .
C(34) C(35) H(29) 119.8 no . . .
C(36) C(35) H(29) 119.8 no . . .
C(31) C(36) H(30) 119.8 no . . .
C(35) C(36) H(30) 119.9 no . . .
C(37) C(38) H(31) 119.1 no . . .
C(39) C(38) H(31) 119.1 no . . .
C(38) C(39) H(32) 120.2 no . . .
C(40) C(39) H(32) 120.2 no . . .
C(39) C(40) H(33) 120.2 no . . .
C(41) C(40) H(33) 120.2 no . . .
C(40) C(41) H(34) 119.3 no . . .
C(42) C(41) H(34) 119.3 no . . .
C(43) C(44) H(35) 119.8 no . . .
C(45) C(44) H(35) 119.8 no . . .
C(44) C(45) H(36) 119.8 no . . .
C(46) C(45) H(36) 119.9 no . . .
C(45) C(46) H(37) 120.1 no . . .
C(47) C(46) H(37) 120.2 no . . .
C(46) C(47) H(38) 119.7 no . . .
C(48) C(47) H(38) 119.8 no . . .
C(43) C(48) H(39) 119.9 no . . .
C(47) C(48) H(39) 119.8 no . . .
C(49) C(50) H(40) 120.3 no . . .
C(51) C(50) H(40) 120.3 no . . .
C(50) C(51) H(41) 119.5 no . . .
C(52) C(51) H(41) 119.5 no . . .
C(51) C(52) H(42) 120.2 no . . .
C(53) C(52) H(42) 120.2 no . . .
C(52) C(53) H(43) 120.1 no . . .
C(54) C(53) H(43) 120.1 no . . .
C(49) C(54) H(44) 119.6 no . . .
C(53) C(54) H(44) 119.6 no . . .

loop_
_geom_bond_atom_site_label_1
_geom_bond_atom_site_label_2
_geom_bond_distance
_geom_bond_publ_flag
_geom_bond_site_symmetry_1
_geom_bond_site_symmetry_2
Ag(1) S(1) 2.5392(10) yes . .
Ag(1) S(2) 2.5341(10) yes . .
Ag(1) P(3) 2.4916(8) yes . .
Ag(1) P(4) 2.4980(8) yes . .
S(1) P(1) 2.0064(11) yes . .
S(2) P(2) 1.9960(14) yes . .
P(1) N(1) 1.594(3) yes . .
P(1) C(1) 1.824(3) yes . .
P(1) C(7) 1.816(3) yes . .
P(2) N(1) 1.600(3) yes . .
P(2) C(13) 1.815(3) yes . .
P(2) C(19) 1.821(3) yes . .
P(3) C(25) 1.829(3) yes . .
P(3) C(31) 1.831(3) yes . .
P(3) C(37) 1.847(3) yes . .
P(4) C(42) 1.833(3) yes . .
P(4) C(43) 1.825(3) yes . .
P(4) C(49) 1.828(3) yes . .
C(1) C(2) 1.384(5) yes . .
C(1) C(6) 1.388(5) yes . .
C(2) C(3) 1.400(5) yes . .
C(3) C(4) 1.378(7) yes . .
C(4) C(5) 1.367(7) yes . .
C(5) C(6) 1.379(6) yes . .
C(7) C(8) 1.384(5) yes . .
C(7) C(12) 1.389(5) yes . .
C(8) C(9) 1.382(5) yes . .
C(9) C(10) 1.372(5) yes . .
C(10) C(11) 1.387(5) yes . .
C(11) C(12) 1.395(6) yes . .
C(13) C(14) 1.397(5) yes . .
C(13) C(18) 1.397(5) yes . .
C(14) C(15) 1.393(5) yes . .
C(15) C(16) 1.378(6) yes . .
C(16) C(17) 1.383(6) yes . .
C(17) C(18) 1.393(5) yes . .
C(19) C(20) 1.396(5) yes . .
C(19) C(24) 1.391(4) yes . .
C(20) C(21) 1.389(4) yes . .
C(21) C(22) 1.378(5) yes . .
C(22) C(23) 1.378(5) yes . .
C(23) C(24) 1.394(4) yes . .
C(25) C(26) 1.387(5) yes . .
C(25) C(30) 1.383(5) yes . .
C(26) C(27) 1.387(5) yes . .
C(27) C(28) 1.374(5) yes . .
C(28) C(29) 1.381(5) yes . .
C(29) C(30) 1.390(5) yes . .
C(31) C(32) 1.392(5) yes . .
C(31) C(36) 1.401(4) yes . .
C(32) C(33) 1.391(5) yes . .
C(33) C(34) 1.379(5) yes . .
C(34) C(35) 1.387(5) yes . .
C(35) C(36) 1.384(4) yes . .
C(37) C(38) 1.399(4) yes . .
C(37) C(42) 1.409(4) yes . .
C(38) C(39) 1.383(5) yes . .
C(39) C(40) 1.391(4) yes . .
C(40) C(41) 1.387(5) yes . .
C(41) C(42) 1.405(4) yes . .
C(43) C(44) 1.394(5) yes . .
C(43) C(48) 1.400(4) yes . .
C(44) C(45) 1.391(5) yes . .
C(45) C(46) 1.381(5) yes . .
C(46) C(47) 1.388(5) yes . .
C(47) C(48) 1.381(5) yes . .
C(49) C(50) 1.395(4) yes . .
C(49) C(54) 1.388(5) yes . .
C(50) C(51) 1.392(5) yes . .
C(51) C(52) 1.377(5) yes . .
C(52) C(53) 1.392(5) yes . .
C(53) C(54) 1.383(5) yes . .
C(2) H(1) 0.950 no . .
C(3) H(2) 0.950 no . .
C(4) H(3) 0.950 no . .
C(5) H(4) 0.950 no . .
C(6) H(5) 0.950 no . .
C(8) H(6) 0.950 no . .
C(9) H(7) 0.950 no . .
C(10) H(8) 0.950 no . .
C(11) H(9) 0.950 no . .
C(12) H(10) 0.950 no . .
C(14) H(11) 0.950 no . .
C(15) H(12) 0.950 no . .
C(16) H(13) 0.950 no . .
C(17) H(14) 0.950 no . .
C(18) H(15) 0.950 no . .
C(20) H(16) 0.950 no . .
C(21) H(17) 0.950 no . .
C(22) H(18) 0.950 no . .
C(23) H(19) 0.950 no . .
C(24) H(20) 0.950 no . .
C(26) H(21) 0.950 no . .
C(27) H(22) 0.950 no . .
C(28) H(23) 0.950 no . .
C(29) H(24) 0.950 no . .
C(30) H(25) 0.950 no . .
C(32) H(26) 0.950 no . .
C(33) H(27) 0.950 no . .
C(34) H(28) 0.950 no . .
C(35) H(29) 0.950 no . .
C(36) H(30) 0.950 no . .
C(38) H(31) 0.950 no . .
C(39) H(32) 0.950 no . .
C(40) H(33) 0.950 no . .
C(41) H(34) 0.950 no . .
C(44) H(35) 0.950 no . .
C(45) H(36) 0.950 no . .
C(46) H(37) 0.950 no . .
C(47) H(38) 0.950 no . .
C(48) H(39) 0.950 no . .
C(50) H(40) 0.950 no . .
C(51) H(41) 0.950 no . .
C(52) H(42) 0.950 no . .
C(53) H(43) 0.950 no . .
C(54) H(44) 0.950 no . .

loop_
_geom_contact_atom_site_label_1
_geom_contact_atom_site_label_2
_geom_contact_distance
_geom_contact_publ_flag
_geom_contact_site_symmetry_1
_geom_contact_site_symmetry_2
C(2) C(17) 3.470(5) ? . 1_545
C(8) C(16) 3.585(5) ? . 1_545
C(9) C(14) 3.525(5) ? . 1_545
C(9) C(15) 3.289(5) ? . 1_545
C(9) C(16) 3.579(5) ? . 1_545
C(14) C(9) 3.525(5) ? . 1_565
C(15) C(9) 3.289(5) ? . 1_565
C(15) C(39) 3.533(5) ? . 4_555
C(16) C(8) 3.585(5) ? . 1_565
C(16) C(9) 3.579(5) ? . 1_565
C(16) C(28) 3.554(5) ? . 4_565
C(16) C(39) 3.503(5) ? . 4_555
C(17) C(2) 3.470(5) ? . 1_565
C(21) C(35) 3.548(5) ? . 3_666
C(22) C(35) 3.473(5) ? . 3_666
C(22) C(36) 3.598(5) ? . 3_666
C(28) C(16) 3.554(5) ? . 4_564
C(28) C(54) 3.436(4) ? . 1_565
C(35) C(21) 3.548(5) ? . 3_666
C(35) C(22) 3.473(5) ? . 3_666
C(36) C(22) 3.598(5) ? . 3_666
C(39) C(15) 3.533(5) ? . 4_554
C(39) C(16) 3.503(5) ? . 4_554
C(54) C(28) 3.436(4) ? . 1_545
S(1) H(16) 3.456 ? . 1_545
S(1) H(17) 3.029 ? . 1_545
S(1) H(28) 3.101 ? . 3_656
S(2) H(42) 3.356 ? . 1_565
S(2) H(43) 2.945 ? . 1_565
N(1) H(8) 3.345 ? . 2_656
C(1) H(14) 3.040 ? . 1_545
C(2) H(14) 2.855 ? . 1_545
C(2) H(15) 3.375 ? . 1_545
C(3) H(14) 2.968 ? . 1_545
C(3) H(38) 3.420 ? . 2_746
C(4) H(14) 3.242 ? . 1_545
C(4) H(37) 3.230 ? . 2_746
C(4) H(38) 2.920 ? . 2_746
C(5) H(14) 3.375 ? . 1_545
C(5) H(32) 3.391 ? . 4_555
C(5) H(37) 3.149 ? . 2_746
C(6) H(14) 3.275 ? . 1_545
C(6) H(31) 3.587 ? . 4_555
C(6) H(32) 3.357 ? . 4_555
C(7) H(28) 3.358 ? . 3_656
C(8) H(16) 3.344 ? . 1_545
C(8) H(28) 3.142 ? . 3_656
C(8) H(29) 3.083 ? . 3_656
C(9) H(12) 3.447 ? . 1_545
C(9) H(29) 2.800 ? . 3_656
C(10) H(11) 3.580 ? . 2_646
C(10) H(12) 3.494 ? . 1_545
C(10) H(20) 3.446 ? . 2_646
C(10) H(29) 3.549 ? . 3_656
C(11) H(7) 2.956 ? . 2_656
C(11) H(29) 3.237 ? . 4_555
C(11) H(30) 3.234 ? . 4_555
C(12) H(7) 3.162 ? . 2_656
C(12) H(29) 3.256 ? . 4_555
C(12) H(30) 3.219 ? . 4_555
C(13) H(6) 3.582 ? . 1_565
C(13) H(32) 3.216 ? . 4_555
C(14) H(7) 3.144 ? . 1_565
C(14) H(31) 3.509 ? . 4_555
C(14) H(32) 3.274 ? . 4_555
C(15) H(7) 3.229 ? . 1_565
C(15) H(23) 3.529 ? . 4_565
C(15) H(31) 3.489 ? . 4_555
C(15) H(32) 3.301 ? . 4_555
C(16) H(23) 3.268 ? . 4_565
C(16) H(24) 3.521 ? . 4_565
C(16) H(32) 3.286 ? . 4_555
C(17) H(32) 3.211 ? . 4_555
C(18) H(1) 3.579 ? . 1_565
C(18) H(6) 3.464 ? . 1_565
C(18) H(32) 3.178 ? . 4_555
C(20) H(6) 2.739 ? . 1_565
C(20) H(43) 3.505 ? . 1_565
C(21) H(6) 3.021 ? . 1_565
C(21) H(29) 3.515 ? . 3_666
C(22) H(9) 3.205 ? . 2_656
C(22) H(18) 3.253 ? . 3_666
C(22) H(19) 3.194 ? . 3_666
C(22) H(21) 3.512 ? . 3_666
C(22) H(29) 3.569 ? . 3_666
C(23) H(8) 3.420 ? . 2_656
C(23) H(9) 2.930 ? . 2_656
C(23) H(18) 3.021 ? . 3_666
C(24) H(8) 2.907 ? . 2_656
C(24) H(9) 3.196 ? . 2_656
C(25) H(43) 3.440 ? . 1_565
C(26) H(18) 3.555 ? . 3_666
C(26) H(19) 3.433 ? . 3_666
C(26) H(43) 3.453 ? . 1_565
C(27) H(19) 3.292 ? . 3_666
C(27) H(43) 3.550 ? . 1_565
C(27) H(44) 3.323 ? . 1_565
C(28) H(13) 2.744 ? . 4_564
C(28) H(44) 3.044 ? . 1_565
C(29) H(13) 2.816 ? . 4_564
C(29) H(36) 3.403 ? . 3_766
C(29) H(37) 3.261 ? . 3_766
C(29) H(43) 3.543 ? . 1_565
C(30) H(37) 3.559 ? . 3_766
C(30) H(43) 3.469 ? . 1_565
C(31) H(18) 3.403 ? . 3_666
C(32) H(22) 3.387 ? . 1_545
C(32) H(23) 3.457 ? . 1_545
C(32) H(27) 3.569 ? . 3_656
C(33) H(12) 3.348 ? . 4_554
C(33) H(22) 3.289 ? . 1_545
C(33) H(27) 3.325 ? . 3_656
C(34) H(12) 3.028 ? . 4_554
C(34) H(17) 3.137 ? . 3_666
C(35) H(7) 3.553 ? . 3_656
C(35) H(9) 3.191 ? . 4_554
C(35) H(10) 3.274 ? . 4_554
C(35) H(11) 3.258 ? . 4_554
C(35) H(12) 3.072 ? . 4_554
C(35) H(17) 3.376 ? . 3_666
C(35) H(18) 3.226 ? . 3_666
C(36) H(9) 3.224 ? . 4_554
C(36) H(10) 3.270 ? . 4_554
C(36) H(12) 3.410 ? . 4_554
C(36) H(18) 3.105 ? . 3_666
C(37) H(23) 3.481 ? . 1_545
C(38) H(4) 3.533 ? . 4_554
C(38) H(5) 3.339 ? . 4_554
C(39) H(4) 3.170 ? . 4_554
C(39) H(5) 3.349 ? . 4_554
C(40) H(24) 3.485 ? . 1_545
C(40) H(40) 2.880 ? . 3_756
C(41) H(23) 3.513 ? . 1_545
C(41) H(24) 3.438 ? . 1_545
C(41) H(40) 2.993 ? . 3_756
C(42) H(23) 3.394 ? . 1_545
C(43) H(33) 3.569 ? . 3_756
C(43) H(34) 3.525 ? . 3_756
C(43) H(42) 3.390 ? . 1_565
C(44) H(34) 3.001 ? . 3_756
C(44) H(42) 3.337 ? . 1_565
C(45) H(24) 3.095 ? . 3_766
C(45) H(33) 3.462 ? . 3_756
C(45) H(34) 3.049 ? . 3_756
C(45) H(36) 3.554 ? . 3_766
C(45) H(42) 3.141 ? . 1_565
C(46) H(3) 3.375 ? . 2_756
C(46) H(24) 2.935 ? . 3_766
C(46) H(33) 3.055 ? . 3_756
C(46) H(34) 3.595 ? . 3_756
C(46) H(41) 3.286 ? . 1_565
C(46) H(42) 2.993 ? . 1_565
C(47) H(3) 3.067 ? . 2_756
C(47) H(33) 2.894 ? . 3_756
C(47) H(42) 3.034 ? . 1_565
C(48) H(33) 3.182 ? . 3_756
C(48) H(42) 3.222 ? . 1_565
C(50) H(33) 3.517 ? . 3_756
C(50) H(35) 3.194 ? . 3_756
C(51) H(35) 3.168 ? . 3_756
C(51) H(36) 3.237 ? . 3_756
C(52) H(36) 3.371 ? . 3_756
C(54) H(23) 3.469 ? . 1_545
H(1) C(18) 3.579 ? . 1_545
H(1) H(14) 3.242 ? . 1_545
H(1) H(15) 3.086 ? . 1_545
H(1) H(16) 3.446 ? . 1_545
H(2) H(14) 3.406 ? . 1_545
H(2) H(15) 3.599 ? . 1_545
H(2) H(38) 3.339 ? . 2_746
H(3) C(46) 3.375 ? . 2_746
H(3) C(47) 3.067 ? . 2_746
H(3) H(37) 3.038 ? . 2_746
H(3) H(38) 2.423 ? . 2_746
H(3) H(41) 3.512 ? . 2_756
H(4) C(38) 3.533 ? . 4_555
H(4) C(39) 3.170 ? . 4_555
H(4) H(25) 3.583 ? . 4_555
H(4) H(31) 3.512 ? . 4_555
H(4) H(32) 2.874 ? . 4_555
H(4) H(37) 2.871 ? . 2_746
H(4) H(41) 2.859 ? . 2_756
H(5) C(38) 3.339 ? . 4_555
H(5) C(39) 3.349 ? . 4_555
H(5) H(31) 2.767 ? . 4_555
H(5) H(32) 2.799 ? . 4_555
H(6) C(13) 3.582 ? . 1_545
H(6) C(18) 3.464 ? . 1_545
H(6) C(20) 2.739 ? . 1_545
H(6) C(21) 3.021 ? . 1_545
H(6) H(16) 2.426 ? . 1_545
H(6) H(17) 2.920 ? . 1_545
H(6) H(28) 3.089 ? . 3_656
H(6) H(29) 3.119 ? . 3_656
H(7) C(11) 2.956 ? . 2_646
H(7) C(12) 3.162 ? . 2_646
H(7) C(14) 3.144 ? . 1_545
H(7) C(15) 3.229 ? . 1_545
H(7) C(35) 3.553 ? . 3_656
H(7) H(9) 2.837 ? . 2_646
H(7) H(10) 3.185 ? . 2_646
H(7) H(11) 3.220 ? . 1_545
H(7) H(12) 3.374 ? . 1_545
H(7) H(29) 2.629 ? . 3_656
H(8) N(1) 3.345 ? . 2_646
H(8) C(23) 3.420 ? . 2_646
H(8) C(24) 2.907 ? . 2_646
H(8) H(10) 3.510 ? . 2_646
H(8) H(11) 3.433 ? . 2_646
H(8) H(12) 3.464 ? . 1_545
H(8) H(19) 3.486 ? . 2_646
H(8) H(20) 2.580 ? . 2_646
H(8) H(28) 3.414 ? . 4_545
H(9) C(22) 3.205 ? . 2_646
H(9) C(23) 2.930 ? . 2_646
H(9) C(24) 3.196 ? . 2_646
H(9) C(35) 3.191 ? . 4_555
H(9) C(36) 3.224 ? . 4_555
H(9) H(7) 2.837 ? . 2_656
H(9) H(18) 3.538 ? . 2_646
H(9) H(19) 3.139 ? . 2_646
H(9) H(20) 3.542 ? . 2_646
H(9) H(29) 2.652 ? . 4_555
H(9) H(30) 2.716 ? . 4_555
H(10) C(35) 3.274 ? . 4_555
H(10) C(36) 3.270 ? . 4_555
H(10) H(7) 3.185 ? . 2_656
H(10) H(8) 3.510 ? . 2_656
H(10) H(29) 2.691 ? . 4_555
H(10) H(30) 2.689 ? . 4_555
H(10) H(31) 3.583 ? . 4_555
H(11) C(10) 3.580 ? . 2_656
H(11) C(35) 3.258 ? . 4_555
H(11) H(7) 3.220 ? . 1_565
H(11) H(8) 3.433 ? . 2_656
H(11) H(29) 2.961 ? . 4_555
H(11) H(31) 3.514 ? . 4_555
H(12) C(9) 3.447 ? . 1_565
H(12) C(10) 3.494 ? . 1_565
H(12) C(33) 3.348 ? . 4_555
H(12) C(34) 3.028 ? . 4_555
H(12) C(35) 3.072 ? . 4_555
H(12) C(36) 3.410 ? . 4_555
H(12) H(7) 3.374 ? . 1_565
H(12) H(8) 3.464 ? . 1_565
H(12) H(23) 3.150 ? . 4_565
H(12) H(28) 3.333 ? . 4_555
H(12) H(29) 3.414 ? . 4_555
H(12) H(31) 3.465 ? . 4_555
H(13) C(28) 2.744 ? . 4_565
H(13) C(29) 2.816 ? . 4_565
H(13) H(23) 2.647 ? . 4_565
H(13) H(24) 2.783 ? . 4_565
H(14) C(1) 3.040 ? . 1_565
H(14) C(2) 2.855 ? . 1_565
H(14) C(3) 2.968 ? . 1_565
H(14) C(4) 3.242 ? . 1_565
H(14) C(5) 3.375 ? . 1_565
H(14) C(6) 3.275 ? . 1_565
H(14) H(1) 3.242 ? . 1_565
H(14) H(2) 3.406 ? . 1_565
H(14) H(37) 3.552 ? . 2_756
H(14) H(38) 3.598 ? . 2_756
H(15) C(2) 3.375 ? . 1_565
H(15) H(1) 3.086 ? . 1_565
H(15) H(2) 3.599 ? . 1_565
H(15) H(43) 3.452 ? . 1_565
H(16) S(1) 3.456 ? . 1_565
H(16) C(8) 3.344 ? . 1_565
H(16) H(1) 3.446 ? . 1_565
H(16) H(6) 2.426 ? . 1_565
H(16) H(43) 3.021 ? . 1_565
H(16) H(44) 3.398 ? . 1_565
H(17) S(1) 3.029 ? . 1_565
H(17) C(34) 3.137 ? . 3_666
H(17) C(35) 3.376 ? . 3_666
H(17) H(6) 2.920 ? . 1_565
H(17) H(26) 3.355 ? . 1_565
H(17) H(27) 3.528 ? . 1_565
H(17) H(28) 3.109 ? . 3_666
H(17) H(29) 3.489 ? . 3_666
H(18) C(22) 3.253 ? . 3_666
H(18) C(23) 3.021 ? . 3_666
H(18) C(26) 3.555 ? . 3_666
H(18) C(31) 3.403 ? . 3_666
H(18) C(35) 3.226 ? . 3_666
H(18) C(36) 3.105 ? . 3_666
H(18) H(9) 3.538 ? . 2_656
H(18) H(18) 3.080 ? . 3_666
H(18) H(19) 2.628 ? . 3_666
H(18) H(21) 2.810 ? . 3_666
H(18) H(29) 3.564 ? . 3_666
H(18) H(30) 3.370 ? . 3_666
H(19) C(22) 3.194 ? . 3_666
H(19) C(26) 3.433 ? . 3_666
H(19) C(27) 3.292 ? . 3_666
H(19) H(8) 3.486 ? . 2_656
H(19) H(9) 3.139 ? . 2_656
H(19) H(18) 2.628 ? . 3_666
H(19) H(21) 3.067 ? . 3_666
H(19) H(22) 2.779 ? . 3_666
H(19) H(27) 2.977 ? . 3_656
H(20) C(10) 3.446 ? . 2_656
H(20) H(8) 2.580 ? . 2_656
H(20) H(9) 3.542 ? . 2_656
H(20) H(27) 3.363 ? . 3_656
H(20) H(28) 3.068 ? . 3_656
H(21) C(22) 3.512 ? . 3_666
H(21) H(18) 2.810 ? . 3_666
H(21) H(19) 3.067 ? . 3_666
H(22) C(32) 3.387 ? . 1_565
H(22) C(33) 3.289 ? . 1_565
H(22) H(19) 2.779 ? . 3_666
H(22) H(26) 3.061 ? . 1_565
H(22) H(27) 2.871 ? . 1_565
H(22) H(44) 3.456 ? . 1_565
H(23) C(15) 3.529 ? . 4_564
H(23) C(16) 3.268 ? . 4_564
H(23) C(32) 3.457 ? . 1_565
H(23) C(37) 3.481 ? . 1_565
H(23) C(41) 3.513 ? . 1_565
H(23) C(42) 3.394 ? . 1_565
H(23) C(54) 3.469 ? . 1_565
H(23) H(12) 3.150 ? . 4_564
H(23) H(13) 2.647 ? . 4_564
H(23) H(26) 3.323 ? . 1_565
H(23) H(44) 2.994 ? . 1_565
H(24) C(16) 3.521 ? . 4_564
H(24) C(40) 3.485 ? . 1_565
H(24) C(41) 3.438 ? . 1_565
H(24) C(45) 3.095 ? . 3_766
H(24) C(46) 2.935 ? . 3_766
H(24) H(13) 2.783 ? . 4_564
H(24) H(33) 3.472 ? . 1_565
H(24) H(34) 3.394 ? . 1_565
H(24) H(36) 2.796 ? . 3_766
H(24) H(37) 2.486 ? . 3_766
H(25) H(4) 3.583 ? . 4_554
H(25) H(36) 3.274 ? . 3_766
H(25) H(37) 3.095 ? . 3_766
H(26) H(17) 3.355 ? . 1_545
H(26) H(22) 3.061 ? . 1_545
H(26) H(23) 3.323 ? . 1_545
H(26) H(27) 3.495 ? . 3_656
H(27) C(32) 3.569 ? . 3_656
H(27) C(33) 3.325 ? . 3_656
H(27) H(17) 3.528 ? . 1_545
H(27) H(19) 2.977 ? . 3_656
H(27) H(20) 3.363 ? . 3_656
H(27) H(22) 2.871 ? . 1_545
H(27) H(26) 3.495 ? . 3_656
H(27) H(27) 3.069 ? . 3_656
H(28) S(1) 3.101 ? . 3_656
H(28) C(7) 3.358 ? . 3_656
H(28) C(8) 3.142 ? . 3_656
H(28) H(6) 3.089 ? . 3_656
H(28) H(8) 3.414 ? . 4_544
H(28) H(12) 3.333 ? . 4_554
H(28) H(17) 3.109 ? . 3_666
H(28) H(20) 3.068 ? . 3_656
H(29) C(8) 3.083 ? . 3_656
H(29) C(9) 2.800 ? . 3_656
H(29) C(10) 3.549 ? . 3_656
H(29) C(11) 3.237 ? . 4_554
H(29) C(12) 3.256 ? . 4_554
H(29) C(21) 3.515 ? . 3_666
H(29) C(22) 3.569 ? . 3_666
H(29) H(6) 3.119 ? . 3_656
H(29) H(7) 2.629 ? . 3_656
H(29) H(9) 2.652 ? . 4_554
H(29) H(10) 2.691 ? . 4_554
H(29) H(11) 2.961 ? . 4_554
H(29) H(12) 3.414 ? . 4_554
H(29) H(17) 3.489 ? . 3_666
H(29) H(18) 3.564 ? . 3_666
H(30) C(11) 3.234 ? . 4_554
H(30) C(12) 3.219 ? . 4_554
H(30) H(9) 2.716 ? . 4_554
H(30) H(10) 2.689 ? . 4_554
H(30) H(18) 3.370 ? . 3_666
H(31) C(6) 3.587 ? . 4_554
H(31) C(14) 3.509 ? . 4_554
H(31) C(15) 3.489 ? . 4_554
H(31) H(4) 3.512 ? . 4_554
H(31) H(5) 2.767 ? . 4_554
H(31) H(10) 3.583 ? . 4_554
H(31) H(11) 3.514 ? . 4_554
H(31) H(12) 3.465 ? . 4_554
H(32) C(5) 3.391 ? . 4_554
H(32) C(6) 3.357 ? . 4_554
H(32) C(13) 3.216 ? . 4_554
H(32) C(14) 3.274 ? . 4_554
H(32) C(15) 3.301 ? . 4_554
H(32) C(16) 3.286 ? . 4_554
H(32) C(17) 3.211 ? . 4_554
H(32) C(18) 3.178 ? . 4_554
H(32) H(4) 2.874 ? . 4_554
H(32) H(5) 2.799 ? . 4_554
H(33) C(43) 3.569 ? . 3_756
H(33) C(45) 3.462 ? . 3_756
H(33) C(46) 3.055 ? . 3_756
H(33) C(47) 2.894 ? . 3_756
H(33) C(48) 3.182 ? . 3_756
H(33) C(50) 3.517 ? . 3_756
H(33) H(24) 3.472 ? . 1_545
H(33) H(37) 3.420 ? . 3_756
H(33) H(38) 3.170 ? . 3_756
H(33) H(40) 2.625 ? . 3_756
H(34) C(43) 3.525 ? . 3_756
H(34) C(44) 3.001 ? . 3_756
H(34) C(45) 3.049 ? . 3_756
H(34) C(46) 3.595 ? . 3_756
H(34) H(24) 3.394 ? . 1_545
H(34) H(34) 3.475 ? . 3_756
H(34) H(35) 3.167 ? . 3_756
H(34) H(36) 3.247 ? . 3_756
H(34) H(40) 2.815 ? . 3_756
H(35) C(50) 3.194 ? . 3_756
H(35) C(51) 3.168 ? . 3_756
H(35) H(34) 3.167 ? . 3_756
H(35) H(40) 2.985 ? . 3_756
H(35) H(41) 2.935 ? . 3_756
H(36) C(29) 3.403 ? . 3_766
H(36) C(45) 3.554 ? . 3_766
H(36) C(51) 3.237 ? . 3_756
H(36) C(52) 3.371 ? . 3_756
H(36) H(24) 2.796 ? . 3_766
H(36) H(25) 3.274 ? . 3_766
H(36) H(34) 3.247 ? . 3_756
H(36) H(36) 3.103 ? . 3_766
H(36) H(41) 3.421 ? . 3_756
H(37) C(4) 3.230 ? . 2_756
H(37) C(5) 3.149 ? . 2_756
H(37) C(29) 3.261 ? . 3_766
H(37) C(30) 3.559 ? . 3_766
H(37) H(3) 3.038 ? . 2_756
H(37) H(4) 2.871 ? . 2_756
H(37) H(14) 3.552 ? . 2_746
H(37) H(24) 2.486 ? . 3_766
H(37) H(25) 3.095 ? . 3_766
H(37) H(33) 3.420 ? . 3_756
H(37) H(41) 3.057 ? . 1_565
H(37) H(42) 3.418 ? . 1_565
H(38) C(3) 3.420 ? . 2_756
H(38) C(4) 2.920 ? . 2_756
H(38) H(2) 3.339 ? . 2_756
H(38) H(3) 2.423 ? . 2_756
H(38) H(14) 3.598 ? . 2_746
H(38) H(33) 3.170 ? . 3_756
H(38) H(42) 3.481 ? . 1_565
H(40) C(40) 2.880 ? . 3_756
H(40) C(41) 2.993 ? . 3_756
H(40) H(33) 2.625 ? . 3_756
H(40) H(34) 2.815 ? . 3_756
H(40) H(35) 2.985 ? . 3_756
H(41) C(46) 3.286 ? . 1_545
H(41) H(3) 3.512 ? . 2_746
H(41) H(4) 2.859 ? . 2_746
H(41) H(35) 2.935 ? . 3_756
H(41) H(36) 3.421 ? . 3_756
H(41) H(37) 3.057 ? . 1_545
H(42) S(2) 3.356 ? . 1_545
H(42) C(43) 3.390 ? . 1_545
H(42) C(44) 3.337 ? . 1_545
H(42) C(45) 3.141 ? . 1_545
H(42) C(46) 2.993 ? . 1_545
H(42) C(47) 3.034 ? . 1_545
H(42) C(48) 3.222 ? . 1_545
H(42) H(37) 3.418 ? . 1_545
H(42) H(38) 3.481 ? . 1_545
H(43) S(2) 2.945 ? . 1_545
H(43) C(20) 3.505 ? . 1_545
H(43) C(25) 3.440 ? . 1_545
H(43) C(26) 3.453 ? . 1_545
H(43) C(27) 3.550 ? . 1_545
H(43) C(29) 3.543 ? . 1_545
H(43) C(30) 3.469 ? . 1_545
H(43) H(15) 3.452 ? . 1_545
H(43) H(16) 3.021 ? . 1_545
H(44) C(27) 3.323 ? . 1_545
H(44) C(28) 3.044 ? . 1_545
H(44) H(16) 3.398 ? . 1_545
H(44) H(22) 3.456 ? . 1_545
H(44) H(23) 2.994 ? . 1_545

loop_
_geom_torsion_atom_site_label_1
_geom_torsion_atom_site_label_2
_geom_torsion_atom_site_label_3
_geom_torsion_atom_site_label_4
_geom_torsion
_geom_torsion_publ_flag
_geom_torsion_site_symmetry_1
_geom_torsion_site_symmetry_2
_geom_torsion_site_symmetry_3
_geom_torsion_site_symmetry_4
S(1) Ag(1) S(2) P(2) -36.80(4) ? . . . .
S(2) Ag(1) S(1) P(1) -7.71(5) ? . . . .
S(1) Ag(1) P(3) C(25) 134.91(12) ? . . . .
S(1) Ag(1) P(3) C(31) 4.94(14) ? . . . .
S(1) Ag(1) P(3) C(37) -107.67(11) ? . . . .
P(3) Ag(1) S(1) P(1) -150.98(4) ? . . . .
S(1) Ag(1) P(4) C(42) 106.49(11) ? . . . .
S(1) Ag(1) P(4) C(43) -139.34(12) ? . . . .
S(1) Ag(1) P(4) C(49) -11.07(12) ? . . . .
P(4) Ag(1) S(1) P(1) 113.10(4) ? . . . .
S(2) Ag(1) P(3) C(25) -4.26(13) ? . . . .
S(2) Ag(1) P(3) C(31) -134.24(13) ? . . . .
S(2) Ag(1) P(3) C(37) 113.16(11) ? . . . .
P(3) Ag(1) S(2) P(2) 104.99(4) ? . . . .
S(2) Ag(1) P(4) C(42) -130.80(11) ? . . . .
S(2) Ag(1) P(4) C(43) -16.64(12) ? . . . .
S(2) Ag(1) P(4) C(49) 111.64(12) ? . . . .
P(4) Ag(1) S(2) P(2) -163.01(4) ? . . . .
P(3) Ag(1) P(4) C(42) -10.64(11) ? . . . .
P(3) Ag(1) P(4) C(43) 103.53(12) ? . . . .
P(3) Ag(1) P(4) C(49) -128.19(12) ? . . . .
P(4) Ag(1) P(3) C(25) -109.52(13) ? . . . .
P(4) Ag(1) P(3) C(31) 120.50(13) ? . . . .
P(4) Ag(1) P(3) C(37) 7.90(11) ? . . . .
Ag(1) S(1) P(1) N(1) 57.69(14) ? . . . .
Ag(1) S(1) P(1) C(1) -67.13(13) ? . . . .
Ag(1) S(1) P(1) C(7) 176.21(12) ? . . . .
Ag(1) S(2) P(2) N(1) 56.24(12) ? . . . .
Ag(1) S(2) P(2) C(13) 177.89(11) ? . . . .
Ag(1) S(2) P(2) C(19) -68.02(12) ? . . . .
S(1) P(1) N(1) P(2) -60.4(2) ? . . . .
S(1) P(1) C(1) C(2) -10.2(3) ? . . . .
S(1) P(1) C(1) C(6) 165.2(2) ? . . . .
S(1) P(1) C(7) C(8) 26.1(3) ? . . . .
S(1) P(1) C(7) C(12) -152.5(2) ? . . . .
N(1) P(1) C(1) C(2) -140.9(3) ? . . . .
N(1) P(1) C(1) C(6) 34.6(3) ? . . . .
C(1) P(1) N(1) P(2) 65.0(2) ? . . . .
N(1) P(1) C(7) C(8) 153.4(2) ? . . . .
N(1) P(1) C(7) C(12) -25.2(3) ? . . . .
C(7) P(1) N(1) P(2) 179.0(2) ? . . . .
C(1) P(1) C(7) C(8) -91.8(3) ? . . . .
C(1) P(1) C(7) C(12) 89.5(3) ? . . . .
C(7) P(1) C(1) C(2) 107.1(3) ? . . . .
C(7) P(1) C(1) C(6) -77.5(3) ? . . . .
S(2) P(2) N(1) P(1) -16.6(2) ? . . . .
S(2) P(2) C(13) C(14) -156.0(2) ? . . . .
S(2) P(2) C(13) C(18) 26.1(3) ? . . . .
S(2) P(2) C(19) C(20) -68.5(3) ? . . . .
S(2) P(2) C(19) C(24) 111.5(2) ? . . . .
N(1) P(2) C(13) C(14) -26.0(3) ? . . . .
N(1) P(2) C(13) C(18) 156.0(2) ? . . . .
C(13) P(2) N(1) P(1) -139.7(2) ? . . . .
N(1) P(2) C(19) C(20) 160.0(2) ? . . . .
N(1) P(2) C(19) C(24) -20.0(3) ? . . . .
C(19) P(2) N(1) P(1) 108.8(2) ? . . . .
C(13) P(2) C(19) C(20) 48.0(3) ? . . . .
C(13) P(2) C(19) C(24) -132.1(3) ? . . . .
C(19) P(2) C(13) C(14) 87.0(3) ? . . . .
C(19) P(2) C(13) C(18) -90.9(3) ? . . . .
Ag(1) P(3) C(25) C(26) -73.8(2) ? . . . .
Ag(1) P(3) C(25) C(30) 99.4(3) ? . . . .
Ag(1) P(3) C(31) C(32) -18.9(3) ? . . . .
Ag(1) P(3) C(31) C(36) 163.4(2) ? . . . .
Ag(1) P(3) C(37) C(38) 171.3(2) ? . . . .
Ag(1) P(3) C(37) C(42) -3.0(3) ? . . . .
C(25) P(3) C(31) C(32) -154.9(2) ? . . . .
C(25) P(3) C(31) C(36) 27.4(3) ? . . . .
C(31) P(3) C(25) C(26) 62.3(3) ? . . . .
C(31) P(3) C(25) C(30) -124.5(3) ? . . . .
C(25) P(3) C(37) C(38) -62.1(3) ? . . . .
C(25) P(3) C(37) C(42) 123.7(2) ? . . . .
C(37) P(3) C(25) C(26) 167.6(2) ? . . . .
C(37) P(3) C(25) C(30) -19.2(3) ? . . . .
C(31) P(3) C(37) C(38) 46.4(3) ? . . . .
C(31) P(3) C(37) C(42) -127.8(2) ? . . . .
C(37) P(3) C(31) C(32) 96.9(3) ? . . . .
C(37) P(3) C(31) C(36) -80.8(3) ? . . . .
Ag(1) P(4) C(42) C(37) 13.3(3) ? . . . .
Ag(1) P(4) C(42) C(41) -166.8(2) ? . . . .
Ag(1) P(4) C(43) C(44) -112.1(2) ? . . . .
Ag(1) P(4) C(43) C(48) 63.7(2) ? . . . .
Ag(1) P(4) C(49) C(50) -142.2(2) ? . . . .
Ag(1) P(4) C(49) C(54) 35.2(3) ? . . . .
C(42) P(4) C(43) C(44) 3.4(3) ? . . . .
C(42) P(4) C(43) C(48) 179.2(2) ? . . . .
C(43) P(4) C(42) C(37) -107.6(2) ? . . . .
C(43) P(4) C(42) C(41) 72.3(3) ? . . . .
C(42) P(4) C(49) C(50) 98.7(3) ? . . . .
C(42) P(4) C(49) C(54) -83.9(2) ? . . . .
C(49) P(4) C(42) C(37) 142.5(2) ? . . . .
C(49) P(4) C(42) C(41) -37.6(3) ? . . . .
C(43) P(4) C(49) C(50) -10.2(3) ? . . . .
C(43) P(4) C(49) C(54) 167.2(2) ? . . . .
C(49) P(4) C(43) C(44) 111.8(3) ? . . . .
C(49) P(4) C(43) C(48) -72.5(3) ? . . . .
P(1) C(1) C(2) C(3) 174.1(3) ? . . . .
P(1) C(1) C(6) C(5) -174.2(3) ? . . . .
C(2) C(1) C(6) C(5) 1.5(6) ? . . . .
C(6) C(1) C(2) C(3) -1.4(6) ? . . . .
C(1) C(2) C(3) C(4) -0.1(5) ? . . . .
C(2) C(3) C(4) C(5) 1.7(7) ? . . . .
C(3) C(4) C(5) C(6) -1.7(8) ? . . . .
C(4) C(5) C(6) C(1) 0.1(5) ? . . . .
P(1) C(7) C(8) C(9) -177.7(2) ? . . . .
P(1) C(7) C(12) C(11) 178.1(3) ? . . . .
C(8) C(7) C(12) C(11) -0.6(5) ? . . . .
C(12) C(7) C(8) C(9) 0.9(5) ? . . . .
C(7) C(8) C(9) C(10) -0.3(5) ? . . . .
C(8) C(9) C(10) C(11) -0.6(5) ? . . . .
C(9) C(10) C(11) C(12) 1.0(6) ? . . . .
C(10) C(11) C(12) C(7) -0.4(6) ? . . . .
P(2) C(13) C(14) C(15) -178.0(2) ? . . . .
P(2) C(13) C(18) C(17) 177.7(2) ? . . . .
C(14) C(13) C(18) C(17) -0.2(5) ? . . . .
C(18) C(13) C(14) C(15) -0.0(4) ? . . . .
C(13) C(14) C(15) C(16) 1.1(5) ? . . . .
C(14) C(15) C(16) C(17) -1.9(6) ? . . . .
C(15) C(16) C(17) C(18) 1.7(6) ? . . . .
C(16) C(17) C(18) C(13) -0.6(5) ? . . . .
P(2) C(19) C(20) C(21) -177.2(2) ? . . . .
P(2) C(19) C(24) C(23) 178.1(2) ? . . . .
C(20) C(19) C(24) C(23) -2.0(5) ? . . . .
C(24) C(19) C(20) C(21) 2.9(5) ? . . . .
C(19) C(20) C(21) C(22) -1.3(5) ? . . . .
C(20) C(21) C(22) C(23) -1.2(5) ? . . . .
C(21) C(22) C(23) C(24) 2.1(5) ? . . . .
C(22) C(23) C(24) C(19) -0.5(5) ? . . . .
P(3) C(25) C(26) C(27) 175.5(2) ? . . . .
P(3) C(25) C(30) C(29) -173.9(2) ? . . . .
C(26) C(25) C(30) C(29) -0.7(5) ? . . . .
C(30) C(25) C(26) C(27) 1.9(5) ? . . . .
C(25) C(26) C(27) C(28) -1.6(5) ? . . . .
C(26) C(27) C(28) C(29) -0.0(4) ? . . . .
C(27) C(28) C(29) C(30) 1.2(5) ? . . . .
C(28) C(29) C(30) C(25) -0.8(5) ? . . . .
P(3) C(31) C(32) C(33) -175.6(3) ? . . . .
P(3) C(31) C(36) C(35) 175.3(2) ? . . . .
C(32) C(31) C(36) C(35) -2.4(5) ? . . . .
C(36) C(31) C(32) C(33) 2.2(5) ? . . . .
C(31) C(32) C(33) C(34) -0.3(6) ? . . . .
C(32) C(33) C(34) C(35) -1.4(6) ? . . . .
C(33) C(34) C(35) C(36) 1.2(6) ? . . . .
C(34) C(35) C(36) C(31) 0.7(5) ? . . . .
P(3) C(37) C(38) C(39) -173.5(2) ? . . . .
P(3) C(37) C(42) P(4) -7.2(4) ? . . . .
P(3) C(37) C(42) C(41) 172.9(2) ? . . . .
C(38) C(37) C(42) P(4) 178.5(2) ? . . . .
C(38) C(37) C(42) C(41) -1.4(4) ? . . . .
C(42) C(37) C(38) C(39) 0.8(5) ? . . . .
C(37) C(38) C(39) C(40) 0.4(5) ? . . . .
C(38) C(39) C(40) C(41) -1.1(5) ? . . . .
C(39) C(40) C(41) C(42) 0.5(5) ? . . . .
C(40) C(41) C(42) P(4) -179.2(2) ? . . . .
C(40) C(41) C(42) C(37) 0.8(5) ? . . . .
P(4) C(43) C(44) C(45) 176.4(2) ? . . . .
P(4) C(43) C(48) C(47) -177.6(2) ? . . . .
C(44) C(43) C(48) C(47) -1.6(5) ? . . . .
C(48) C(43) C(44) C(45) 0.8(5) ? . . . .
C(43) C(44) C(45) C(46) 0.3(5) ? . . . .
C(44) C(45) C(46) C(47) -0.6(5) ? . . . .
C(45) C(46) C(47) C(48) -0.2(5) ? . . . .
C(46) C(47) C(48) C(43) 1.3(5) ? . . . .
P(4) C(49) C(50) C(51) 177.8(2) ? . . . .
P(4) C(49) C(54) C(53) -178.9(2) ? . . . .
C(50) C(49) C(54) C(53) -1.3(5) ? . . . .
C(54) C(49) C(50) C(51) 0.4(5) ? . . . .
C(49) C(50) C(51) C(52) 0.2(4) ? . . . .
C(50) C(51) C(52) C(53) 0.0(5) ? . . . .
C(51) C(52) C(53) C(54) -0.9(6) ? . . . .
C(52) C(53) C(54) C(49) 1.5(5) ? . . . .
